data_7009449
loop_
_publ_author_name
'Davies, John E.'
'Feeder, Neil'
'Gray, Caspar A.'
'Mays, Martin J.'
'Woods, Anthony D.'

_publ_section_title
;
 The reactions of the anions [Cp2(CO)4Mo2(\m-PRR')]&#x2212; (R,
 R'&#x2005;=&#x2005;H, Ph) towards chloroarsines and chlorophosphines;
 synthesis of complexes containing both bridging phosphido and arsenido
 groups
;
_journal_issue 11
_journal_name_full 'Journal of the Chemical Society, Dalton Transactions'
_journal_page_first 1695
_journal_paper_doi 10.1039/b001193m
_journal_year 2000
_chemical_formula_sum 'C26 H22 Mo2 O4 P2'
_chemical_formula_weight 652.26
_chemical_name_systematic
; 
 ? 
;
_space_group_IT_number 14
_symmetry_cell_setting monoclinic
_symmetry_space_group_name_Hall '-P 2yn'
_symmetry_space_group_name_H-M 'P 1 21/n 1'
_atom_sites_solution_hydrogens geom
_atom_sites_solution_primary direct
_atom_sites_solution_secondary difmap
_audit_creation_method SHELXL-97
_cell_angle_alpha 90.00
_cell_angle_beta 104.16(3)
_cell_angle_gamma 90.00
_cell_formula_units_Z 4
_cell_length_a 14.222(6)
_cell_length_b 10.378(4)
_cell_length_c 17.861(6)
_cell_measurement_reflns_used 25
_cell_measurement_temperature 180(2)
_cell_measurement_theta_max 17.5
_cell_measurement_theta_min 12.5
_cell_volume 2556.1(17)
_computing_structure_refinement 'SHELXL-97 (Sheldrick, 1997)'
_computing_structure_solution 'SHELXS-97 (Sheldrick, 1990)'
_diffrn_ambient_temperature 180(2)
_diffrn_measured_fraction_theta_full 0.940
_diffrn_measured_fraction_theta_max 0.940
_diffrn_measurement_device_type AFC7r
_diffrn_measurement_method \w/2\q
_diffrn_radiation_monochromator graphite
_diffrn_radiation_source 'rotating anode'
_diffrn_radiation_type MoK\a
_diffrn_radiation_wavelength 0.71069
_diffrn_reflns_av_R_equivalents 0.0407
_diffrn_reflns_av_sigmaI/netI 0.0559
_diffrn_reflns_limit_h_max 16
_diffrn_reflns_limit_h_min 0
_diffrn_reflns_limit_k_max 12
_diffrn_reflns_limit_k_min 0
_diffrn_reflns_limit_l_max 20
_diffrn_reflns_limit_l_min -21
_diffrn_reflns_number 4674
_diffrn_reflns_theta_full 25.00
_diffrn_reflns_theta_max 25.00
_diffrn_reflns_theta_min 2.56
_diffrn_standards_decay_% 2.3
_diffrn_standards_interval_count 200
_diffrn_standards_number 3
_exptl_absorpt_coefficient_mu 1.137
_exptl_absorpt_correction_T_max 0.978
_exptl_absorpt_correction_T_min 0.811
_exptl_absorpt_correction_type psi-scan
_exptl_crystal_colour orange
_exptl_crystal_density_diffrn 1.695
_exptl_crystal_density_method 'not measured'
_exptl_crystal_description block
_exptl_crystal_F_000 1296
_exptl_crystal_size_max 0.30
_exptl_crystal_size_mid 0.15
_exptl_crystal_size_min 0.15
_refine_diff_density_max 1.487
_refine_diff_density_min -0.614
_refine_diff_density_rms 0.110
_refine_ls_extinction_method none
_refine_ls_goodness_of_fit_ref 1.043
_refine_ls_hydrogen_treatment mixed
_refine_ls_matrix_type full
_refine_ls_number_parameters 312
_refine_ls_number_reflns 4484
_refine_ls_number_restraints 1
_refine_ls_restrained_S_all 1.043
_refine_ls_R_factor_all 0.0660
_refine_ls_R_factor_gt 0.0438
_refine_ls_shift/su_max 0.001
_refine_ls_shift/su_mean 0.000
_refine_ls_structure_factor_coef Fsqd
_refine_ls_weighting_details 'w=1/[\s^2^(Fo^2^)+(0.0482P)^2^+3.3160P] where P=(Fo^2^+2Fc^2^)/3'
_refine_ls_weighting_scheme calc
_refine_ls_wR_factor_gt 0.1008
_refine_ls_wR_factor_ref 0.1109
_reflns_number_gt 3466
_reflns_number_total 4484
_reflns_threshold_expression >2sigma(I)
_cod_data_source_file b001193m.txt
_cod_data_source_block 7
_cod_depositor_comments
;
The following automatic conversions were performed:
'_symmetry_cell_setting' value 'Monoclinic' changed to 'monoclinic'
according to '/home/saulius/struct/CIF-dictionaries/cif_core.dic'
dictionary named 'cif_core.dic' version 2.4.1 from 2010-06-29.

Automatic conversion script
Id: cif_fix_enum 1527 2010-12-29 10:47:43Z saulius 

The following automatic conversions were performed:

'_exptl_absorpt_correction_type' tag value 'Psi-scans' was replaced
with 'psi-scan' value.

Automatic conversion script
Id: cif_fix_values 1646 2011-03-28 12:23:43Z adriana 

The following automatic conversions were performed:

'_refine_ls_weighting_scheme' value 'calc
w=1/[\s^2^(Fo^2^)+(0.0482P)^2^+3.3160P] where P=(Fo^2^+2Fc^2^)/3' was
changed to 'calc'. New tag '_refine_ls_weighting_details' was
created. The value of the new tag was set to
'w=1/[\s^2^(Fo^2^)+(0.0482P)^2^+3.3160P] where P=(Fo^2^+2Fc^2^)/3'.

Automatic conversion script
Id: cif_fix_values 3143 2015-03-26 13:38:13Z robertas 
;
_cod_original_cell_volume 2556.1(16)
_cod_original_sg_symbol_H-M P2(1)/n
_cod_database_code 7009449

loop_
_symmetry_equiv_pos_as_xyz
'x, y, z'
'-x+1/2, y+1/2, -z+1/2'
'-x, -y, -z'
'x-1/2, -y-1/2, z-1/2'

loop_
_atom_site_label
_atom_site_type_symbol
_atom_site_fract_x
_atom_site_fract_y
_atom_site_fract_z
_atom_site_U_iso_or_equiv
_atom_site_adp_type
_atom_site_occupancy
_atom_site_calc_flag
_atom_site_refinement_flags
_atom_site_disorder_assembly
_atom_site_disorder_group
Mo1 Mo 0.89102(3) 0.40863(4) 0.31686(3) 0.02719(14) Uani 1 d . . .
Mo2 Mo 0.93186(3) 0.33876(5) 0.14862(3) 0.03133(15) Uani 1 d . . .
H100 H 0.881(5) 0.319(6) 0.232(4) 0.06(2) Uiso 1 d . . .
P1 P 1.00829(11) 0.48573(15) 0.24946(9) 0.0358(4) Uani 1 d D . .
H1 H 1.0933(7) 0.4411(4) 0.2837(3) 0.043 Uiso 1 calc RD . .
P2 P 1.02065(13) 0.69222(16) 0.22921(10) 0.0451(4) Uani 1 d . . .
O23 O 1.0774(3) 0.4313(5) 0.4489(3) 0.0565(13) Uani 1 d . . .
O24 O 0.9401(3) 0.1233(4) 0.3645(2) 0.0486(11) Uani 1 d . . .
O25 O 0.9200(4) 0.5843(5) 0.0466(3) 0.0633(14) Uani 1 d . . .
O26 O 0.7098(3) 0.3766(4) 0.0778(2) 0.0466(11) Uani 1 d . . .
C1 C 1.1229(5) 0.7016(6) 0.1820(3) 0.0449(15) Uani 1 d . . .
C2 C 1.1735(5) 0.5976(7) 0.1630(5) 0.066(2) Uani 1 d . . .
H2 H 1.1606 0.5133 0.1786 0.079 Uiso 1 calc R . .
C3 C 1.2423(6) 0.6153(8) 0.1216(5) 0.074(3) Uani 1 d . . .
H3 H 1.2744 0.5427 0.1070 0.088 Uiso 1 calc R . .
C4 C 1.2649(6) 0.7347(9) 0.1016(4) 0.070(2) Uani 1 d . . .
H4 H 1.3143 0.7460 0.0747 0.084 Uiso 1 calc R . .
C5 C 1.2171(6) 0.8381(8) 0.1198(4) 0.066(2) Uani 1 d . . .
H5 H 1.2330 0.9219 0.1053 0.079 Uiso 1 calc R . .
C6 C 1.1454(5) 0.8237(7) 0.1591(4) 0.0552(18) Uani 1 d . . .
H6 H 1.1114 0.8970 0.1705 0.066 Uiso 1 calc R . .
C7 C 1.0800(4) 0.7422(6) 0.3289(4) 0.0431(15) Uani 1 d . . .
C8 C 1.1752(5) 0.7118(6) 0.3661(4) 0.0497(16) Uani 1 d . . .
H8 H 1.2140 0.6640 0.3396 0.060 Uiso 1 calc R . .
C9 C 1.2137(5) 0.7504(7) 0.4412(4) 0.0560(18) Uani 1 d . . .
H9 H 1.2784 0.7275 0.4666 0.067 Uiso 1 calc R . .
C10 C 1.1583(6) 0.8225(7) 0.4798(4) 0.059(2) Uani 1 d . . .
H10 H 1.1853 0.8522 0.5309 0.071 Uiso 1 calc R . .
C11 C 1.0633(6) 0.8504(7) 0.4430(4) 0.061(2) Uani 1 d . . .
H11 H 1.0237 0.8960 0.4698 0.073 Uiso 1 calc R . .
C12 C 1.0256(5) 0.8126(6) 0.3678(4) 0.0519(17) Uani 1 d . . .
H12 H 0.9610 0.8356 0.3425 0.062 Uiso 1 calc R . .
C13 C 0.7842(5) 0.5848(6) 0.2884(4) 0.0515(17) Uani 1 d . . .
H13 H 0.7929 0.6515 0.2543 0.062 Uiso 1 calc R . .
C14 C 0.8258(4) 0.5811(6) 0.3683(4) 0.0418(14) Uani 1 d . . .
H14 H 0.8674 0.6438 0.3981 0.050 Uiso 1 calc R . .
C15 C 0.7933(4) 0.4654(6) 0.3956(3) 0.0372(13) Uani 1 d . . .
H15 H 0.8097 0.4363 0.4476 0.045 Uiso 1 calc R . .
C16 C 0.7326(4) 0.4005(7) 0.3328(4) 0.0476(16) Uani 1 d . . .
H16 H 0.7006 0.3208 0.3350 0.057 Uiso 1 calc R . .
C17 C 0.7280(4) 0.4740(8) 0.2675(4) 0.0552(19) Uani 1 d . . .
H17 H 0.6925 0.4527 0.2167 0.066 Uiso 1 calc R . .
C18 C 0.9848(6) 0.1222(6) 0.1776(5) 0.059(2) Uani 1 d . . .
H18 H 0.9687 0.0724 0.2173 0.071 Uiso 1 calc R . .
C19 C 0.9325(5) 0.1297(6) 0.1010(4) 0.0540(19) Uani 1 d . . .
H19 H 0.8733 0.0857 0.0799 0.065 Uiso 1 calc R . .
C20 C 0.9794(5) 0.2114(7) 0.0595(4) 0.0481(16) Uani 1 d . . .
H20 H 0.9586 0.2321 0.0062 0.058 Uiso 1 calc R . .
C21 C 1.0634(4) 0.2571(7) 0.1121(4) 0.0472(16) Uani 1 d . . .
H21 H 1.1099 0.3146 0.1005 0.057 Uiso 1 calc R . .
C22 C 1.0666(5) 0.2026(7) 0.1849(4) 0.0552(19) Uani 1 d . . .
H22 H 1.1153 0.2175 0.2309 0.066 Uiso 1 calc R . .
C23 C 1.0093(4) 0.4238(6) 0.3988(3) 0.0359(13) Uani 1 d . . .
C24 C 0.9219(4) 0.2288(6) 0.3454(3) 0.0345(13) Uani 1 d . . .
C25 C 0.9259(4) 0.4935(7) 0.0864(4) 0.0448(15) Uani 1 d . . .
C26 C 0.7923(4) 0.3612(5) 0.1053(3) 0.0359(13) Uani 1 d . . .

loop_
_atom_site_aniso_label
_atom_site_aniso_U_11
_atom_site_aniso_U_22
_atom_site_aniso_U_33
_atom_site_aniso_U_23
_atom_site_aniso_U_13
_atom_site_aniso_U_12
Mo1 0.0261(2) 0.0271(3) 0.0295(3) -0.0001(2) 0.00898(19) 0.0018(2)
Mo2 0.0313(3) 0.0354(3) 0.0305(3) 0.0002(2) 0.0139(2) -0.0072(2)
P1 0.0331(8) 0.0356(8) 0.0410(8) -0.0013(7) 0.0134(7) -0.0091(7)
P2 0.0471(10) 0.0358(9) 0.0565(10) -0.0010(8) 0.0206(8) -0.0035(7)
O23 0.041(3) 0.080(4) 0.044(3) -0.014(2) 0.002(2) 0.009(2)
O24 0.070(3) 0.034(2) 0.039(2) 0.0080(19) 0.008(2) 0.010(2)
O25 0.066(3) 0.062(3) 0.059(3) 0.024(3) 0.010(3) -0.016(3)
O26 0.037(2) 0.053(3) 0.047(3) 0.004(2) 0.005(2) -0.005(2)
C1 0.051(4) 0.047(4) 0.041(3) -0.011(3) 0.020(3) -0.014(3)
C2 0.074(5) 0.052(4) 0.088(6) -0.019(4) 0.052(5) -0.024(4)
C3 0.068(5) 0.077(6) 0.093(6) -0.037(5) 0.053(5) -0.032(4)
C4 0.071(5) 0.096(6) 0.049(4) -0.029(4) 0.027(4) -0.047(5)
C5 0.068(5) 0.070(5) 0.062(5) 0.010(4) 0.019(4) -0.028(4)
C6 0.050(4) 0.051(4) 0.062(4) -0.003(4) 0.009(3) -0.014(3)
C7 0.045(4) 0.030(3) 0.061(4) -0.003(3) 0.025(3) -0.006(3)
C8 0.056(4) 0.041(4) 0.059(4) -0.011(3) 0.027(4) -0.012(3)
C9 0.048(4) 0.064(5) 0.060(4) 0.012(4) 0.021(3) -0.019(4)
C10 0.096(6) 0.047(4) 0.040(4) -0.009(3) 0.027(4) -0.026(4)
C11 0.092(6) 0.039(4) 0.059(5) -0.003(3) 0.035(4) 0.013(4)
C12 0.054(4) 0.047(4) 0.060(4) -0.007(3) 0.022(4) 0.007(3)
C13 0.051(4) 0.046(4) 0.062(4) 0.017(4) 0.022(3) 0.030(3)
C14 0.037(3) 0.036(3) 0.052(4) -0.003(3) 0.012(3) 0.011(3)
C15 0.036(3) 0.042(3) 0.038(3) -0.004(3) 0.017(3) 0.004(3)
C16 0.023(3) 0.054(4) 0.068(4) -0.013(4) 0.016(3) 0.003(3)
C17 0.030(3) 0.085(5) 0.046(4) -0.018(4) -0.001(3) 0.023(4)
C18 0.082(5) 0.039(4) 0.072(5) 0.010(3) 0.048(5) 0.019(4)
C19 0.044(4) 0.047(4) 0.079(5) -0.027(4) 0.031(4) -0.012(3)
C20 0.046(4) 0.062(4) 0.042(3) -0.010(3) 0.023(3) -0.004(3)
C21 0.037(3) 0.056(4) 0.055(4) -0.013(3) 0.025(3) -0.008(3)
C22 0.056(4) 0.059(4) 0.047(4) -0.014(3) 0.006(3) 0.025(4)
C23 0.035(3) 0.037(3) 0.036(3) -0.009(3) 0.010(3) 0.003(3)
C24 0.041(3) 0.039(3) 0.024(3) 0.001(3) 0.009(2) 0.000(3)
C25 0.035(3) 0.058(4) 0.043(3) 0.006(3) 0.012(3) -0.014(3)
C26 0.044(4) 0.032(3) 0.036(3) 0.001(3) 0.018(3) -0.008(3)

loop_
_atom_type_symbol
_atom_type_description
_atom_type_scat_dispersion_real
_atom_type_scat_dispersion_imag
_atom_type_scat_source
C C 0.0033 0.0016 'International Tables Vol C Tables 4.2.6.8 and 6.1.1.4'
H H 0.0000 0.0000 'International Tables Vol C Tables 4.2.6.8 and 6.1.1.4'
O O 0.0106 0.0060 'International Tables Vol C Tables 4.2.6.8 and 6.1.1.4'
P P 0.1023 0.0942 'International Tables Vol C Tables 4.2.6.8 and 6.1.1.4'
Mo Mo -1.6832 0.6857 'International Tables Vol C Tables 4.2.6.8 and 6.1.1.4'

loop_
_geom_angle_atom_site_label_1
_geom_angle_atom_site_label_2
_geom_angle_atom_site_label_3
_geom_angle
_geom_angle_site_symmetry_1
_geom_angle_site_symmetry_3
_geom_angle_publ_flag
C23 Mo1 C24 77.5(2) . . ?
C23 Mo1 C15 93.5(2) . . ?
C24 Mo1 C15 102.6(2) . . ?
C23 Mo1 C14 89.8(2) . . ?
C24 Mo1 C14 136.3(2) . . ?
C15 Mo1 C14 35.9(2) . . ?
C23 Mo1 C16 126.3(2) . . ?
C24 Mo1 C16 95.5(2) . . ?
C15 Mo1 C16 35.4(2) . . ?
C14 Mo1 C16 59.1(2) . . ?
C23 Mo1 C13 119.5(3) . . ?
C24 Mo1 C13 152.9(2) . . ?
C15 Mo1 C13 58.3(2) . . ?
C14 Mo1 C13 35.1(2) . . ?
C16 Mo1 C13 57.6(2) . . ?
C23 Mo1 C17 147.5(2) . . ?
C24 Mo1 C17 120.5(3) . . ?
C15 Mo1 C17 57.8(2) . . ?
C14 Mo1 C17 58.3(2) . . ?
C16 Mo1 C17 34.1(2) . . ?
C13 Mo1 C17 34.5(2) . . ?
C23 Mo1 P1 76.89(17) . . ?
C24 Mo1 P1 107.88(16) . . ?
C15 Mo1 P1 144.97(16) . . ?
C14 Mo1 P1 109.57(16) . . ?
C16 Mo1 P1 150.90(18) . . ?
C13 Mo1 P1 97.06(17) . . ?
C17 Mo1 P1 116.81(19) . . ?
C23 Mo1 H100 124(2) . . ?
C24 Mo1 H100 72(2) . . ?
C15 Mo1 H100 137(2) . . ?
C14 Mo1 H100 143(2) . . ?
C16 Mo1 H100 102(2) . . ?
C13 Mo1 H100 108(2) . . ?
C17 Mo1 H100 88(2) . . ?
P1 Mo1 H100 70(2) . . ?
C25 Mo2 C26 77.1(2) . . ?
C25 Mo2 C21 93.9(2) . . ?
C26 Mo2 C21 138.7(2) . . ?
C25 Mo2 C20 93.4(3) . . ?
C26 Mo2 C20 103.7(2) . . ?
C21 Mo2 C20 35.8(2) . . ?
C25 Mo2 C19 124.4(3) . . ?
C26 Mo2 C19 93.4(2) . . ?
C21 Mo2 C19 58.4(2) . . ?
C20 Mo2 C19 35.2(2) . . ?
C25 Mo2 C22 125.1(3) . . ?
C26 Mo2 C22 149.6(3) . . ?
C21 Mo2 C22 35.4(2) . . ?
C20 Mo2 C22 58.9(2) . . ?
C19 Mo2 C22 57.5(3) . . ?
C25 Mo2 C18 150.4(2) . . ?
C26 Mo2 C18 115.7(3) . . ?
C21 Mo2 C18 58.4(2) . . ?
C20 Mo2 C18 58.4(2) . . ?
C19 Mo2 C18 34.3(3) . . ?
C22 Mo2 C18 34.7(3) . . ?
C25 Mo2 P1 81.52(19) . . ?
C26 Mo2 P1 116.65(17) . . ?
C21 Mo2 P1 101.34(17) . . ?
C20 Mo2 P1 136.76(16) . . ?
C19 Mo2 P1 145.2(2) . . ?
C22 Mo2 P1 89.21(18) . . ?
C18 Mo2 P1 111.9(2) . . ?
C25 Mo2 H100 126(2) . . ?
C26 Mo2 H100 77(2) . . ?
C21 Mo2 H100 135(2) . . ?
C20 Mo2 H100 138(2) . . ?
C19 Mo2 H100 103(2) . . ?
C22 Mo2 H100 100(2) . . ?
C18 Mo2 H100 83(2) . . ?
P1 Mo2 H100 70(2) . . ?
P2 P1 Mo2 122.47(9) . . ?
P2 P1 Mo1 119.96(8) . . ?
Mo2 P1 Mo1 85.56(5) . . ?
P2 P1 H1 108.9 . . ?
Mo2 P1 H1 108.9 . . ?
Mo1 P1 H1 108.9 . . ?
C7 P2 C1 101.5(3) . . ?
C7 P2 P1 98.7(2) . . ?
C1 P2 P1 103.3(2) . . ?
C2 C1 C6 117.8(6) . . ?
C2 C1 P2 125.7(5) . . ?
C6 C1 P2 116.3(5) . . ?
C3 C2 C1 120.6(7) . . ?
C3 C2 H2 119.7 . . ?
C1 C2 H2 119.7 . . ?
C4 C3 C2 120.8(8) . . ?
C4 C3 H3 119.6 . . ?
C2 C3 H3 119.6 . . ?
C3 C4 C5 119.9(7) . . ?
C3 C4 H4 120.1 . . ?
C5 C4 H4 120.1 . . ?
C4 C5 C6 120.9(7) . . ?
C4 C5 H5 119.5 . . ?
C6 C5 H5 119.5 . . ?
C5 C6 C1 120.0(7) . . ?
C5 C6 H6 120.0 . . ?
C1 C6 H6 120.0 . . ?
C12 C7 C8 118.9(6) . . ?
C12 C7 P2 117.2(5) . . ?
C8 C7 P2 124.0(5) . . ?
C9 C8 C7 120.5(6) . . ?
C9 C8 H8 119.7 . . ?
C7 C8 H8 119.7 . . ?
C8 C9 C10 120.1(7) . . ?
C8 C9 H9 120.0 . . ?
C10 C9 H9 120.0 . . ?
C11 C10 C9 119.0(7) . . ?
C11 C10 H10 120.5 . . ?
C9 C10 H10 120.5 . . ?
C12 C11 C10 120.5(6) . . ?
C12 C11 H11 119.7 . . ?
C10 C11 H11 119.7 . . ?
C7 C12 C11 120.9(7) . . ?
C7 C12 H12 119.5 . . ?
C11 C12 H12 119.5 . . ?
C17 C13 C14 108.7(6) . . ?
C17 C13 Mo1 73.5(4) . . ?
C14 C13 Mo1 70.8(3) . . ?
C17 C13 H13 125.7 . . ?
C14 C13 H13 125.7 . . ?
Mo1 C13 H13 121.8 . . ?
C13 C14 C15 106.3(6) . . ?
C13 C14 Mo1 74.2(3) . . ?
C15 C14 Mo1 71.1(3) . . ?
C13 C14 H14 126.8 . . ?
C15 C14 H14 126.8 . . ?
Mo1 C14 H14 119.9 . . ?
C16 C15 C14 108.7(6) . . ?
C16 C15 Mo1 74.6(3) . . ?
C14 C15 Mo1 73.0(3) . . ?
C16 C15 H15 125.7 . . ?
C14 C15 H15 125.7 . . ?
Mo1 C15 H15 118.6 . . ?
C17 C16 C15 107.6(6) . . ?
C17 C16 Mo1 74.1(3) . . ?
C15 C16 Mo1 70.0(3) . . ?
C17 C16 H16 126.2 . . ?
C15 C16 H16 126.2 . . ?
Mo1 C16 H16 121.4 . . ?
C16 C17 C13 108.8(6) . . ?
C16 C17 Mo1 71.8(3) . . ?
C13 C17 Mo1 72.1(3) . . ?
C16 C17 H17 125.6 . . ?
C13 C17 H17 125.6 . . ?
Mo1 C17 H17 122.1 . . ?
C19 C18 C22 106.8(6) . . ?
C19 C18 Mo2 70.7(4) . . ?
C22 C18 Mo2 70.8(4) . . ?
C19 C18 H18 126.6 . . ?
C22 C18 H18 126.6 . . ?
Mo2 C18 H18 123.5 . . ?
C18 C19 C20 110.2(6) . . ?
C18 C19 Mo2 75.1(4) . . ?
C20 C19 Mo2 71.0(4) . . ?
C18 C19 H19 124.9 . . ?
C20 C19 H19 124.9 . . ?
Mo2 C19 H19 120.7 . . ?
C19 C20 C21 106.7(6) . . ?
C19 C20 Mo2 73.9(3) . . ?
C21 C20 Mo2 71.9(3) . . ?
C19 C20 H20 126.6 . . ?
C21 C20 H20 126.6 . . ?
Mo2 C20 H20 119.5 . . ?
C22 C21 C20 108.1(6) . . ?
C22 C21 Mo2 74.3(3) . . ?
C20 C21 Mo2 72.3(3) . . ?
C22 C21 H21 126.0 . . ?
C20 C21 H21 126.0 . . ?
Mo2 C21 H21 119.3 . . ?
C21 C22 C18 108.3(6) . . ?
C21 C22 Mo2 70.3(4) . . ?
C18 C22 Mo2 74.4(4) . . ?
C21 C22 H22 125.9 . . ?
C18 C22 H22 125.9 . . ?
Mo2 C22 H22 121.1 . . ?
O23 C23 Mo1 177.7(5) . . ?
O24 C24 Mo1 178.0(5) . . ?
O25 C25 Mo2 177.4(6) . . ?
O26 C26 Mo2 178.1(5) . . ?

loop_
_geom_bond_atom_site_label_1
_geom_bond_atom_site_label_2
_geom_bond_distance
_geom_bond_site_symmetry_2
_geom_bond_publ_flag
Mo1 C23 1.947(6) . ?
Mo1 C24 1.956(6) . ?
Mo1 C15 2.283(5) . ?
Mo1 C14 2.308(6) . ?
Mo1 C16 2.341(5) . ?
Mo1 C13 2.352(6) . ?
Mo1 C17 2.369(6) . ?
Mo1 P1 2.4194(16) . ?
Mo1 H100 1.76(6) . ?
Mo2 C25 1.943(7) . ?
Mo2 C26 1.960(6) . ?
Mo2 C21 2.290(6) . ?
Mo2 C20 2.294(6) . ?
Mo2 C19 2.331(6) . ?
Mo2 C22 2.341(6) . ?
Mo2 C18 2.387(7) . ?
Mo2 P1 2.4071(17) . ?
Mo2 H100 1.82(6) . ?
P1 P2 2.188(2) . ?
P1 H1 1.2996 . ?
P2 C7 1.848(7) . ?
P2 C1 1.853(6) . ?
O23 C23 1.149(7) . ?
O24 C24 1.157(7) . ?
O25 C25 1.171(7) . ?
O26 C26 1.167(7) . ?
C1 C2 1.385(9) . ?
C1 C6 1.392(9) . ?
C2 C3 1.375(9) . ?
C2 H2 0.9500 . ?
C3 C4 1.351(11) . ?
C3 H3 0.9500 . ?
C4 C5 1.352(11) . ?
C4 H4 0.9500 . ?
C5 C6 1.381(10) . ?
C5 H5 0.9500 . ?
C6 H6 0.9500 . ?
C7 C12 1.371(8) . ?
C7 C8 1.391(9) . ?
C8 C9 1.379(10) . ?
C8 H8 0.9500 . ?
C9 C10 1.387(10) . ?
C9 H9 0.9500 . ?
C10 C11 1.381(11) . ?
C10 H10 0.9500 . ?
C11 C12 1.375(10) . ?
C11 H11 0.9500 . ?
C12 H12 0.9500 . ?
C13 C17 1.398(10) . ?
C13 C14 1.404(9) . ?
C13 H13 0.9500 . ?
C14 C15 1.415(8) . ?
C14 H14 0.9500 . ?
C15 C16 1.407(8) . ?
C15 H15 0.9500 . ?
C16 C17 1.382(10) . ?
C16 H16 0.9500 . ?
C17 H17 0.9500 . ?
C18 C19 1.391(11) . ?
C18 C22 1.411(10) . ?
C18 H18 0.9500 . ?
C19 C20 1.398(9) . ?
C19 H19 0.9500 . ?
C20 C21 1.410(9) . ?
C20 H20 0.9500 . ?
C21 C22 1.408(9) . ?
C21 H21 0.9500 . ?
C22 H22 0.9500 . ?

loop_
_geom_torsion_atom_site_label_1
_geom_torsion_atom_site_label_2
_geom_torsion_atom_site_label_3
_geom_torsion_atom_site_label_4
_geom_torsion
_geom_torsion_site_symmetry_1
_geom_torsion_site_symmetry_2
_geom_torsion_site_symmetry_3
_geom_torsion_site_symmetry_4
_geom_torsion_publ_flag
C25 Mo2 P1 P2 5.05(19) . . . . ?
C26 Mo2 P1 P2 -65.90(19) . . . . ?
C21 Mo2 P1 P2 97.3(2) . . . . ?
C20 Mo2 P1 P2 90.9(3) . . . . ?
C19 Mo2 P1 P2 146.8(3) . . . . ?
C22 Mo2 P1 P2 130.8(2) . . . . ?
C18 Mo2 P1 P2 157.67(19) . . . . ?
C25 Mo2 P1 Mo1 128.02(18) . . . . ?
C26 Mo2 P1 Mo1 57.08(18) . . . . ?
C21 Mo2 P1 Mo1 -139.69(18) . . . . ?
C20 Mo2 P1 Mo1 -146.1(3) . . . . ?
C19 Mo2 P1 Mo1 -90.2(3) . . . . ?
C22 Mo2 P1 Mo1 -106.25(19) . . . . ?
C18 Mo2 P1 Mo1 -79.36(18) . . . . ?
C23 Mo1 P1 P2 -94.67(19) . . . . ?
C24 Mo1 P1 P2 -166.73(19) . . . . ?
C15 Mo1 P1 P2 -17.6(3) . . . . ?
C14 Mo1 P1 P2 -9.7(2) . . . . ?
C16 Mo1 P1 P2 51.5(3) . . . . ?
C13 Mo1 P1 P2 24.1(2) . . . . ?
C17 Mo1 P1 P2 53.8(2) . . . . ?
C23 Mo1 P1 Mo2 140.10(18) . . . . ?
C24 Mo1 P1 Mo2 68.05(18) . . . . ?
C15 Mo1 P1 Mo2 -142.8(3) . . . . ?
C14 Mo1 P1 Mo2 -134.91(17) . . . . ?
C16 Mo1 P1 Mo2 -73.7(3) . . . . ?
C13 Mo1 P1 Mo2 -101.13(19) . . . . ?
C17 Mo1 P1 Mo2 -71.4(2) . . . . ?
Mo2 P1 P2 C7 177.85(19) . . . . ?
Mo1 P1 P2 C7 72.7(2) . . . . ?
Mo2 P1 P2 C1 -78.1(2) . . . . ?
Mo1 P1 P2 C1 176.8(2) . . . . ?
C7 P2 C1 C2 104.3(7) . . . . ?
P1 P2 C1 C2 2.3(7) . . . . ?
C7 P2 C1 C6 -80.6(6) . . . . ?
P1 P2 C1 C6 177.5(5) . . . . ?
C6 C1 C2 C3 -1.1(11) . . . . ?
P2 C1 C2 C3 174.0(6) . . . . ?
C1 C2 C3 C4 2.8(13) . . . . ?
C2 C3 C4 C5 -2.4(13) . . . . ?
C3 C4 C5 C6 0.3(12) . . . . ?
C4 C5 C6 C1 1.4(12) . . . . ?
C2 C1 C6 C5 -0.9(10) . . . . ?
P2 C1 C6 C5 -176.5(5) . . . . ?
C1 P2 C7 C12 145.1(5) . . . . ?
P1 P2 C7 C12 -109.3(5) . . . . ?
C1 P2 C7 C8 -35.5(6) . . . . ?
P1 P2 C7 C8 70.2(5) . . . . ?
C12 C7 C8 C9 0.8(9) . . . . ?
P2 C7 C8 C9 -178.6(5) . . . . ?
C7 C8 C9 C10 -1.4(10) . . . . ?
C8 C9 C10 C11 2.5(10) . . . . ?
C9 C10 C11 C12 -3.1(10) . . . . ?
C8 C7 C12 C11 -1.4(10) . . . . ?
P2 C7 C12 C11 178.0(5) . . . . ?
C10 C11 C12 C7 2.6(11) . . . . ?
C23 Mo1 C13 C17 -152.6(4) . . . . ?
C24 Mo1 C13 C17 -28.4(7) . . . . ?
C15 Mo1 C13 C17 -78.1(4) . . . . ?
C14 Mo1 C13 C17 -117.2(6) . . . . ?
C16 Mo1 C13 C17 -36.1(4) . . . . ?
P1 Mo1 C13 C17 128.5(4) . . . . ?
C23 Mo1 C13 C14 -35.4(5) . . . . ?
C24 Mo1 C13 C14 88.8(6) . . . . ?
C15 Mo1 C13 C14 39.1(4) . . . . ?
C16 Mo1 C13 C14 81.1(4) . . . . ?
C17 Mo1 C13 C14 117.2(6) . . . . ?
P1 Mo1 C13 C14 -114.3(4) . . . . ?
C17 C13 C14 C15 -0.1(6) . . . . ?
Mo1 C13 C14 C15 -64.3(4) . . . . ?
C17 C13 C14 Mo1 64.1(4) . . . . ?
C23 Mo1 C14 C13 149.8(4) . . . . ?
C24 Mo1 C14 C13 -138.7(4) . . . . ?
C15 Mo1 C14 C13 -114.0(6) . . . . ?
C16 Mo1 C14 C13 -76.4(4) . . . . ?
C17 Mo1 C14 C13 -36.3(4) . . . . ?
P1 Mo1 C14 C13 73.8(4) . . . . ?
C23 Mo1 C14 C15 -96.3(4) . . . . ?
C24 Mo1 C14 C15 -24.7(5) . . . . ?
C16 Mo1 C14 C15 37.5(4) . . . . ?
C13 Mo1 C14 C15 114.0(6) . . . . ?
C17 Mo1 C14 C15 77.7(4) . . . . ?
P1 Mo1 C14 C15 -172.3(3) . . . . ?
C13 C14 C15 C16 -0.2(6) . . . . ?
Mo1 C14 C15 C16 -66.6(4) . . . . ?
C13 C14 C15 Mo1 66.4(4) . . . . ?
C23 Mo1 C15 C16 -159.7(4) . . . . ?
C24 Mo1 C15 C16 -81.7(4) . . . . ?
C14 Mo1 C15 C16 115.6(6) . . . . ?
C13 Mo1 C15 C16 77.4(4) . . . . ?
C17 Mo1 C15 C16 36.6(4) . . . . ?
P1 Mo1 C15 C16 128.4(4) . . . . ?
C23 Mo1 C15 C14 84.8(4) . . . . ?
C24 Mo1 C15 C14 162.8(4) . . . . ?
C16 Mo1 C15 C14 -115.6(6) . . . . ?
C13 Mo1 C15 C14 -38.1(4) . . . . ?
C17 Mo1 C15 C14 -79.0(4) . . . . ?
P1 Mo1 C15 C14 12.8(5) . . . . ?
C14 C15 C16 C17 0.5(6) . . . . ?
Mo1 C15 C16 C17 -65.1(4) . . . . ?
C14 C15 C16 Mo1 65.6(4) . . . . ?
C23 Mo1 C16 C17 141.4(4) . . . . ?
C24 Mo1 C16 C17 -140.0(4) . . . . ?
C15 Mo1 C16 C17 115.9(6) . . . . ?
C14 Mo1 C16 C17 77.9(4) . . . . ?
C13 Mo1 C16 C17 36.5(4) . . . . ?
P1 Mo1 C16 C17 3.7(6) . . . . ?
C23 Mo1 C16 C15 25.5(5) . . . . ?
C24 Mo1 C16 C15 104.0(4) . . . . ?
C14 Mo1 C16 C15 -38.1(4) . . . . ?
C13 Mo1 C16 C15 -79.5(4) . . . . ?
C17 Mo1 C16 C15 -115.9(6) . . . . ?
P1 Mo1 C16 C15 -112.2(4) . . . . ?
C15 C16 C17 C13 -0.6(6) . . . . ?
Mo1 C16 C17 C13 -63.0(4) . . . . ?
C15 C16 C17 Mo1 62.4(4) . . . . ?
C14 C13 C17 C16 0.4(7) . . . . ?
Mo1 C13 C17 C16 62.9(4) . . . . ?
C14 C13 C17 Mo1 -62.4(4) . . . . ?
C23 Mo1 C17 C16 -69.3(7) . . . . ?
C24 Mo1 C17 C16 47.9(5) . . . . ?
C15 Mo1 C17 C16 -38.0(4) . . . . ?
C14 Mo1 C17 C16 -80.6(4) . . . . ?
C13 Mo1 C17 C16 -117.5(6) . . . . ?
P1 Mo1 C17 C16 -178.0(3) . . . . ?
C23 Mo1 C17 C13 48.2(7) . . . . ?
C24 Mo1 C17 C13 165.4(4) . . . . ?
C15 Mo1 C17 C13 79.5(4) . . . . ?
C14 Mo1 C17 C13 36.9(4) . . . . ?
C16 Mo1 C17 C13 117.5(6) . . . . ?
P1 Mo1 C17 C13 -60.5(4) . . . . ?
C25 Mo2 C18 C19 -56.2(7) . . . . ?
C26 Mo2 C18 C19 54.1(4) . . . . ?
C21 Mo2 C18 C19 -79.0(4) . . . . ?
C20 Mo2 C18 C19 -36.6(4) . . . . ?
C22 Mo2 C18 C19 -116.4(6) . . . . ?
P1 Mo2 C18 C19 -169.0(3) . . . . ?
C25 Mo2 C18 C22 60.2(8) . . . . ?
C26 Mo2 C18 C22 170.5(4) . . . . ?
C21 Mo2 C18 C22 37.5(4) . . . . ?
C20 Mo2 C18 C22 79.8(4) . . . . ?
C19 Mo2 C18 C22 116.4(6) . . . . ?
P1 Mo2 C18 C22 -52.6(4) . . . . ?
C22 C18 C19 C20 0.7(7) . . . . ?
Mo2 C18 C19 C20 62.8(5) . . . . ?
C22 C18 C19 Mo2 -62.0(4) . . . . ?
C25 Mo2 C19 C18 150.2(4) . . . . ?
C26 Mo2 C19 C18 -133.0(4) . . . . ?
C21 Mo2 C19 C18 79.2(4) . . . . ?
C20 Mo2 C19 C18 118.0(6) . . . . ?
C22 Mo2 C19 C18 37.2(4) . . . . ?
P1 Mo2 C19 C18 18.0(5) . . . . ?
C25 Mo2 C19 C20 32.2(5) . . . . ?
C26 Mo2 C19 C20 109.0(4) . . . . ?
C21 Mo2 C19 C20 -38.8(4) . . . . ?
C22 Mo2 C19 C20 -80.8(4) . . . . ?
C18 Mo2 C19 C20 -118.0(6) . . . . ?
P1 Mo2 C19 C20 -100.0(5) . . . . ?
C18 C19 C20 C21 -0.4(7) . . . . ?
Mo2 C19 C20 C21 64.9(4) . . . . ?
C18 C19 C20 Mo2 -65.3(5) . . . . ?
C25 Mo2 C20 C19 -153.8(4) . . . . ?
C26 Mo2 C20 C19 -76.3(5) . . . . ?
C21 Mo2 C20 C19 114.2(6) . . . . ?
C22 Mo2 C20 C19 76.5(5) . . . . ?
C18 Mo2 C20 C19 35.7(4) . . . . ?
P1 Mo2 C20 C19 124.9(4) . . . . ?
C25 Mo2 C20 C21 92.0(4) . . . . ?
C26 Mo2 C20 C21 169.5(4) . . . . ?
C19 Mo2 C20 C21 -114.2(6) . . . . ?
C22 Mo2 C20 C21 -37.7(4) . . . . ?
C18 Mo2 C20 C21 -78.5(5) . . . . ?
P1 Mo2 C20 C21 10.7(5) . . . . ?
C19 C20 C21 C22 0.0(7) . . . . ?
Mo2 C20 C21 C22 66.2(4) . . . . ?
C19 C20 C21 Mo2 -66.2(4) . . . . ?
C25 Mo2 C21 C22 154.3(4) . . . . ?
C26 Mo2 C21 C22 -130.8(5) . . . . ?
C20 Mo2 C21 C22 -115.3(6) . . . . ?
C19 Mo2 C21 C22 -77.2(5) . . . . ?
C18 Mo2 C21 C22 -36.8(4) . . . . ?
P1 Mo2 C21 C22 72.1(4) . . . . ?
C25 Mo2 C21 C20 -90.4(4) . . . . ?
C26 Mo2 C21 C20 -15.5(6) . . . . ?
C19 Mo2 C21 C20 38.1(4) . . . . ?
C22 Mo2 C21 C20 115.3(6) . . . . ?
C18 Mo2 C21 C20 78.6(5) . . . . ?
P1 Mo2 C21 C20 -172.5(4) . . . . ?
C20 C21 C22 C18 0.5(7) . . . . ?
Mo2 C21 C22 C18 65.3(4) . . . . ?
C20 C21 C22 Mo2 -64.9(4) . . . . ?
C19 C18 C22 C21 -0.7(7) . . . . ?
Mo2 C18 C22 C21 -62.6(4) . . . . ?
C19 C18 C22 Mo2 61.9(4) . . . . ?
C25 Mo2 C22 C21 -32.0(5) . . . . ?
C26 Mo2 C22 C21 99.4(6) . . . . ?
C20 Mo2 C22 C21 38.1(4) . . . . ?
C19 Mo2 C22 C21 79.7(4) . . . . ?
C18 Mo2 C22 C21 116.4(6) . . . . ?
P1 Mo2 C22 C21 -111.0(4) . . . . ?
C25 Mo2 C22 C18 -148.4(4) . . . . ?
C26 Mo2 C22 C18 -17.0(7) . . . . ?
C21 Mo2 C22 C18 -116.4(6) . . . . ?
C20 Mo2 C22 C18 -78.3(4) . . . . ?
C19 Mo2 C22 C18 -36.7(4) . . . . ?
P1 Mo2 C22 C18 132.5(4) . . . . ?
C24 Mo1 C23 O23 -68(13) . . . . ?
C15 Mo1 C23 O23 34(13) . . . . ?
C14 Mo1 C23 O23 70(13) . . . . ?
C16 Mo1 C23 O23 19(13) . . . . ?
C13 Mo1 C23 O23 89(13) . . . . ?
C17 Mo1 C23 O23 60(13) . . . . ?
P1 Mo1 C23 O23 180(100) . . . . ?
C23 Mo1 C24 O24 56(14) . . . . ?
C15 Mo1 C24 O24 -35(14) . . . . ?
C14 Mo1 C24 O24 -21(14) . . . . ?
C16 Mo1 C24 O24 -70(14) . . . . ?
C13 Mo1 C24 O24 -77(14) . . . . ?
C17 Mo1 C24 O24 -95(14) . . . . ?
P1 Mo1 C24 O24 127(14) . . . . ?
C26 Mo2 C25 O25 -51(12) . . . . ?
C21 Mo2 C25 O25 89(12) . . . . ?
C20 Mo2 C25 O25 53(12) . . . . ?
C19 Mo2 C25 O25 35(12) . . . . ?
C22 Mo2 C25 O25 107(12) . . . . ?
C18 Mo2 C25 O25 69(12) . . . . ?
P1 Mo2 C25 O25 -171(12) . . . . ?
C25 Mo2 C26 O26 23(15) . . . . ?
C21 Mo2 C26 O26 -58(15) . . . . ?
C20 Mo2 C26 O26 -67(15) . . . . ?
C19 Mo2 C26 O26 -101(15) . . . . ?
C22 Mo2 C26 O26 -118(15) . . . . ?
C18 Mo2 C26 O26 -128(15) . . . . ?
P1 Mo2 C26 O26 97(15) . . . . ?
